data_7249820
loop_
_publ_author_name
'Alghamdi, Ahmed Mohammed A.'
'Cholikadam, Shakeeba'
'Fettouhi, Mohammed'
'Kalanthoden, Abdul Nasar'
'Jalilov, Almaz S.'
'Peedikakkal, Abdul Malik P.'

_publ_section_title
;
 Blue- and white-light emitting 2D metal--organic frameworks of
 cis-5-norbornene-endo-2,3-dicarboxylic acid
;
_journal_name_full CrystEngComm
_journal_paper_doi 10.1039/D4CE00985A
_journal_year 2025
_chemical_formula_sum 'C9 H8 O4 Pb'
_chemical_formula_weight 387.34
_space_group_crystal_system orthorhombic
_space_group_IT_number 45
_space_group_name_Hall 'I 2 -2c'
_space_group_name_H-M_alt 'I b a 2'
_atom_sites_solution_hydrogens geom
_atom_sites_solution_primary direct
_atom_sites_solution_secondary difmap
_audit_creation_method SHELXL-2016/6
_audit_update_record
;
2024-05-19 deposited with the CCDC.	2025-01-08 downloaded from the CCDC.
;
_cell_angle_alpha 90
_cell_angle_beta 90
_cell_angle_gamma 90
_cell_formula_units_Z 8
_cell_length_a 8.7725(6)
_cell_length_b 23.311(2)
_cell_length_c 8.6198(6)
_cell_measurement_reflns_used 9901
_cell_measurement_temperature 299(2)
_cell_measurement_theta_max 28.399
_cell_measurement_theta_min 2.481
_cell_volume 1762.7(2)
_computing_cell_refinement 'SAINT V8.38A (Bruker, 2017)'
_computing_data_collection 'Apex3 v2017.3-0 (Bruker, 2017)'
_computing_data_reduction 'SAINT V8.38A (Bruker, 2017)'
_computing_structure_refinement 'SHELXL-2016/6 (Sheldrick, 2015)'
_computing_structure_solution 'SHELXT 2014/5 (Sheldrick, 2014)'
_diffrn_ambient_temperature 299(2)
_diffrn_measured_fraction_theta_full 0.999
_diffrn_measured_fraction_theta_max 0.998
_diffrn_measurement_device_type 'Bruker AXS D8 Quest diffractometer'
_diffrn_measurement_method 'omega and phi scans'
_diffrn_radiation_type MoK\a
_diffrn_radiation_wavelength 0.71073
_diffrn_reflns_av_R_equivalents 0.0863
_diffrn_reflns_av_unetI/netI 0.0401
_diffrn_reflns_Laue_measured_fraction_full 0.999
_diffrn_reflns_Laue_measured_fraction_max 0.998
_diffrn_reflns_limit_h_max 11
_diffrn_reflns_limit_h_min -11
_diffrn_reflns_limit_k_max 31
_diffrn_reflns_limit_k_min -30
_diffrn_reflns_limit_l_max 11
_diffrn_reflns_limit_l_min -11
_diffrn_reflns_number 37026
_diffrn_reflns_point_group_measured_fraction_full 0.999
_diffrn_reflns_point_group_measured_fraction_max 0.999
_diffrn_reflns_theta_full 25.242
_diffrn_reflns_theta_max 28.553
_diffrn_reflns_theta_min 2.481
_diffrn_source 'Microfocus sealed tube'
_exptl_absorpt_coefficient_mu 19.124
_exptl_absorpt_correction_T_max 0.278
_exptl_absorpt_correction_T_min 0.190
_exptl_absorpt_correction_type multi-scan
_exptl_absorpt_process_details
;
 SADABS 2016/2: Krause, L., Herbst-Irmer, R., Sheldrick G.M. & Stalke D.,
 J. Appl. Cryst. 48 (2015) 3-10
;
_exptl_crystal_colour colorless
_exptl_crystal_density_diffrn 2.919
_exptl_crystal_description plate
_exptl_crystal_F_000 1408
_exptl_crystal_size_max 0.150
_exptl_crystal_size_mid 0.090
_exptl_crystal_size_min 0.090
_refine_diff_density_max 2.448
_refine_diff_density_min -1.665
_refine_diff_density_rms 0.264
_refine_ls_abs_structure_details
;
 Refined as an inversion twin.
;
_refine_ls_abs_structure_Flack 0.16(3)
_refine_ls_extinction_method none
_refine_ls_goodness_of_fit_ref 0.942
_refine_ls_hydrogen_treatment constr
_refine_ls_matrix_type full
_refine_ls_number_parameters 128
_refine_ls_number_reflns 2240
_refine_ls_number_restraints 1
_refine_ls_restrained_S_all 0.942
_refine_ls_R_factor_all 0.0452
_refine_ls_R_factor_gt 0.0310
_refine_ls_shift/su_max 0.001
_refine_ls_shift/su_mean 0.000
_refine_ls_structure_factor_coef Fsqd
_refine_ls_weighting_details 'w=1/[\s^2^(Fo^2^)+(0.0419P)^2^+29.5647P] where P=(Fo^2^+2Fc^2^)/3'
_refine_ls_weighting_scheme calc
_refine_ls_wR_factor_gt 0.0715
_refine_ls_wR_factor_ref 0.0768
_reflns_Friedel_coverage 0.872
_reflns_Friedel_fraction_full 1.000
_reflns_Friedel_fraction_max 0.999
_reflns_number_gt 1810
_reflns_number_total 2240
_reflns_threshold_expression 'I > 2\s(I)'
_cod_data_source_file d4ce00985a2.cif
_cod_data_source_block new
_cod_database_code 7249820
_shelx_shelxl_version_number 2016/6
_shelx_space_group_comment
;
The symmetry employed for this shelxl refinement is uniquely defined
by the following loop, which should always be used as a source of
symmetry information in preference to the above space-group names.
They are only intended as comments.
;
_shelx_estimated_absorpt_t_min 0.162
_shelx_estimated_absorpt_t_max 0.278

loop_
_space_group_symop_operation_xyz
'x, y, z'
'-x, -y, z'
'x+1/2, -y+1/2, z'
'-x+1/2, y+1/2, z'
'x+1/2, y+1/2, z+1/2'
'-x+1/2, -y+1/2, z+1/2'
'x+1, -y+1, z+1/2'
'-x+1, y+1, z+1/2'

loop_
_atom_site_label
_atom_site_type_symbol
_atom_site_fract_x
_atom_site_fract_y
_atom_site_fract_z
_atom_site_U_iso_or_equiv
_atom_site_adp_type
_atom_site_occupancy
_atom_site_site_symmetry_order
_atom_site_calc_flag
_atom_site_refinement_flags_posn
_atom_site_refinement_flags_adp
_atom_site_refinement_flags_occupancy
_atom_site_disorder_assembly
_atom_site_disorder_group
Pb1 Pb 0.44181(4) 0.26391(2) 0.47121(6) 0.02152(14) Uani 1 1 d . . . . .
O1 O 0.5746(12) 0.3213(5) 0.6838(13) 0.035(3) Uani 1 1 d . . . . .
O2 O 0.6889(9) 0.3173(4) 0.456(2) 0.029(3) Uani 1 1 d . . . . .
O3 O 0.9199(10) 0.3252(4) 0.974(3) 0.034(2) Uani 1 1 d . . . . .
O4 O 0.9140(12) 0.2851(5) 0.7432(12) 0.031(2) Uani 1 1 d . . . . .
C1 C 0.6704(15) 0.3392(6) 0.5915(16) 0.022(3) Uani 1 1 d . . . . .
C2 C 0.7602(14) 0.3932(5) 0.6280(15) 0.019(3) Uani 1 1 d . . . . .
H2 H 0.809353 0.406244 0.532178 0.023 Uiso 1 1 calc R U . . .
C3 C 0.8849(14) 0.3878(6) 0.7557(15) 0.018(2) Uani 1 1 d . . . . .
H3 H 0.982254 0.397792 0.706792 0.022 Uiso 1 1 calc R U . . .
C4 C 0.9041(14) 0.3291(5) 0.8250(16) 0.019(3) Uani 1 1 d . . . . .
C5 C 0.8474(17) 0.4363(5) 0.8702(17) 0.027(3) Uani 1 1 d . . . . .
H5 H 0.930802 0.447834 0.939146 0.032 Uiso 1 1 calc R U . . .
C6 C 0.7008(16) 0.4203(5) 0.949(2) 0.031(4) Uani 1 1 d . . . . .
H6 H 0.690012 0.409485 1.052493 0.037 Uiso 1 1 calc R U . . .
C7 C 0.5916(15) 0.4243(6) 0.8476(18) 0.029(3) Uani 1 1 d . . . . .
H7 H 0.489055 0.416501 0.864790 0.035 Uiso 1 1 calc R U . . .
C8 C 0.6627(15) 0.4442(5) 0.6947(17) 0.024(3) Uani 1 1 d . . . . .
H8 H 0.593129 0.462760 0.621252 0.029 Uiso 1 1 calc R U . . .
C9 C 0.7920(16) 0.4819(6) 0.758(2) 0.032(3) Uani 1 1 d . . . . .
H9A H 0.867121 0.491787 0.680092 0.038 Uiso 1 1 calc R U . . .
H9B H 0.755336 0.516158 0.809973 0.038 Uiso 1 1 calc R U . . .

loop_
_atom_site_aniso_label
_atom_site_aniso_U_11
_atom_site_aniso_U_22
_atom_site_aniso_U_33
_atom_site_aniso_U_23
_atom_site_aniso_U_13
_atom_site_aniso_U_12
Pb1 0.02034(19) 0.0226(2) 0.0216(2) -0.0027(6) -0.0018(5) 0.00168(17)
O1 0.049(6) 0.027(5) 0.029(6) 0.001(5) -0.002(5) -0.017(5)
O2 0.029(4) 0.034(4) 0.025(8) -0.017(7) -0.007(6) -0.001(4)
O3 0.056(5) 0.030(4) 0.017(4) 0.001(10) -0.020(9) 0.013(4)
O4 0.052(6) 0.025(5) 0.017(5) 0.001(4) -0.004(4) 0.007(5)
C1 0.017(6) 0.029(7) 0.019(7) -0.001(5) -0.008(5) 0.010(6)
C2 0.022(6) 0.017(6) 0.018(6) 0.002(5) -0.001(5) -0.002(5)
C3 0.013(5) 0.023(6) 0.019(6) 0.000(5) -0.003(5) 0.003(5)
C4 0.019(6) 0.016(6) 0.024(7) -0.006(5) -0.001(5) 0.000(5)
C5 0.030(7) 0.016(6) 0.035(8) -0.006(6) -0.005(6) 0.001(5)
C6 0.044(7) 0.031(6) 0.017(13) -0.011(7) 0.006(7) 0.008(6)
C7 0.020(7) 0.031(7) 0.036(8) -0.007(7) 0.015(6) 0.003(6)
C8 0.027(6) 0.020(6) 0.026(7) 0.004(5) -0.006(6) 0.006(5)
C9 0.030(7) 0.021(7) 0.043(9) 0.001(6) -0.003(6) 0.002(6)

loop_
_atom_type_symbol
_atom_type_description
_atom_type_scat_dispersion_real
_atom_type_scat_dispersion_imag
_atom_type_scat_source
C C 0.0033 0.0016 'International Tables Vol C Tables 4.2.6.8 and 6.1.1.4'
H H 0.0000 0.0000 'International Tables Vol C Tables 4.2.6.8 and 6.1.1.4'
O O 0.0106 0.0060 'International Tables Vol C Tables 4.2.6.8 and 6.1.1.4'
Pb Pb -3.3944 10.1111 'International Tables Vol C Tables 4.2.6.8 and 6.1.1.4'

loop_
_geom_angle_atom_site_label_1
_geom_angle_atom_site_label_2
_geom_angle_atom_site_label_3
_geom_angle
_geom_angle_site_symmetry_1
_geom_angle_site_symmetry_3
_geom_angle_publ_flag
O3 Pb1 O2 89.6(3) 6_654 . ?
O3 Pb1 O1 102.4(5) 6_654 . ?
O2 Pb1 O1 51.8(4) . . ?
O3 Pb1 O4 52.0(6) 6_654 6_654 ?
O2 Pb1 O4 75.9(4) . 6_654 ?
O1 Pb1 O4 123.4(3) . 6_654 ?
O3 Pb1 O4 70.2(6) 6_654 3_455 ?
O2 Pb1 O4 110.2(4) . 3_455 ?
O1 Pb1 O4 68.2(3) . 3_455 ?
O4 Pb1 O4 122.0(4) 6_654 3_455 ?
O3 Pb1 C4 26.9(6) 6_654 6_654 ?
O2 Pb1 C4 86.8(4) . 6_654 ?
O1 Pb1 C4 120.0(4) . 6_654 ?
O4 Pb1 C4 26.0(3) 6_654 6_654 ?
O4 Pb1 C4 96.2(3) 3_455 6_654 ?
O3 Pb1 C1 99.9(4) 6_654 . ?
O2 Pb1 C1 26.7(4) . . ?
O1 Pb1 C1 25.5(4) . . ?
O4 Pb1 C1 101.7(4) 6_654 . ?
O4 Pb1 C1 90.5(4) 3_455 . ?
C4 Pb1 C1 107.2(4) 6_654 . ?
C1 O1 Pb1 91.4(9) . . ?
C1 O2 Pb1 92.3(9) . . ?
C4 O3 Pb1 96.0(10) . 6_655 ?
C4 O4 Pb1 88.1(8) . 6_655 ?
C4 O4 Pb1 150.6(9) . 3 ?
Pb1 O4 Pb1 116.0(4) 6_655 3 ?
O1 C1 O2 122.6(13) . . ?
O1 C1 C2 120.2(13) . . ?
O2 C1 C2 116.9(12) . . ?
O1 C1 Pb1 63.1(8) . . ?
O2 C1 Pb1 61.0(7) . . ?
C2 C1 Pb1 161.5(9) . . ?
C1 C2 C3 116.5(11) . . ?
C1 C2 C8 114.8(10) . . ?
C3 C2 C8 100.6(10) . . ?
C4 C3 C5 116.0(11) . . ?
C4 C3 C2 115.6(11) . . ?
C5 C3 C2 104.2(10) . . ?
O4 C4 O3 119.7(12) . . ?
O4 C4 C3 122.1(12) . . ?
O3 C4 C3 118.1(11) . . ?
O4 C4 Pb1 65.9(7) . 6_655 ?
O3 C4 Pb1 57.1(6) . 6_655 ?
C3 C4 Pb1 157.2(8) . 6_655 ?
C6 C5 C9 100.8(12) . . ?
C6 C5 C3 107.0(11) . . ?
C9 C5 C3 100.1(11) . . ?
C7 C6 C5 107.9(16) . . ?
C6 C7 C8 107.6(13) . . ?
C7 C8 C9 99.6(12) . . ?
C7 C8 C2 107.9(10) . . ?
C9 C8 C2 99.3(11) . . ?
C5 C9 C8 93.6(10) . . ?

loop_
_geom_bond_atom_site_label_1
_geom_bond_atom_site_label_2
_geom_bond_distance
_geom_bond_site_symmetry_2
_geom_bond_publ_flag
Pb1 O3 2.405(8) 6_654 ?
Pb1 O2 2.503(8) . ?
Pb1 O1 2.551(11) . ?
Pb1 O4 2.602(10) 6_654 ?
Pb1 O4 2.619(10) 3_455 ?
Pb1 C4 2.849(13) 6_654 ?
Pb1 C1 2.860(14) . ?
O1 C1 1.231(18) . ?
O2 C1 1.29(2) . ?
O3 C4 1.30(3) . ?
O4 C4 1.247(16) . ?
C1 C2 1.517(19) . ?
C2 C3 1.557(18) . ?
C2 C8 1.574(18) . ?
C3 C4 1.504(18) . ?
C3 C5 1.535(18) . ?
C5 C6 1.50(2) . ?
C5 C9 1.517(19) . ?
C6 C7 1.30(2) . ?
C7 C8 1.53(2) . ?
C8 C9 1.536(19) . ?
